data_4504696
loop_
_publ_author_name
'Naumov, Pan\<ce'
'Jovanovski, Gligor'
'Sakurai, Kenji'

_publ_section_title
;
 Thermally Induced Saccharinate Ligand Flips Close to Ambient Temperature
;
_journal_issue 4
_journal_name_full 'Crystal Growth &amp; Design'
_journal_page_first 815
_journal_paper_doi 10.1021/cg050468j
_journal_volume 6
_journal_year 2006
_chemical_formula_iupac '[Cu2 (C7 H4 N O3 S)4 (C3 H4 N2)4]'
_chemical_formula_moiety 'C40 H32 Cu2 N12 O12 S4'
_chemical_formula_sum 'C40 H32 Cu2 N12 O12 S4'
_chemical_formula_weight 1128.10
_chemical_name_common
;
tetrakis(imdiazole)tetrakis(N-saccharinato)
tetrakis(N,O-saccharinato)biscopper(II)
;
_chemical_name_systematic
; 
Bis[\m-1,2-benzisothiazol-3(2H)-one
1,1-dioxido-\kN:\kO]bis{[1,2-benzisothiazol-3(2H)-one
1,1-dixoido-\kN]bis(imidazole)copper(II)}
;
_space_group_IT_number 14
_symmetry_cell_setting monoclinic
_symmetry_space_group_name_Hall '-P 2yn'
_symmetry_space_group_name_H-M 'P 1 21/n 1'
_atom_sites_solution_hydrogens geom
_atom_sites_solution_primary direct
_atom_sites_solution_secondary difmap
_audit_creation_method 'Manual editing of SHELXL-97'
_cell_angle_alpha 90.00
_cell_angle_beta 95.461(4)
_cell_angle_gamma 90.00
_cell_formula_units_Z 2
_cell_length_a 11.0797(18)
_cell_length_b 11.4656(18)
_cell_length_c 17.070(3)
_cell_measurement_temperature 258(1)
_cell_volume 2158.7(6)
_computing_cell_refinement 'SAINT (Siemens, 1996)'
_computing_data_collection 'SMART (Siemens, 1996)'
_computing_data_reduction 'SAINT (Siemens, 1996)'
_computing_publication_material 'WinGX (Farrugia, 1999)'
_computing_structure_refinement 'SHELXL-97 (Sheldrick, 1997)'
_computing_structure_solution 'SIR-92 (Altomare et al., 1994)'
_diffrn_ambient_temperature 258(1)
_diffrn_measured_fraction_theta_max 0.918
_diffrn_measurement_device_type 'Bruker APEX CCD diffractometer'
_diffrn_measurement_method 'omega scan'
_diffrn_radiation_monochromator graphite
_diffrn_radiation_source 'fine-focus sealed tube'
_diffrn_radiation_type MoK\a
_diffrn_radiation_wavelength 0.71073
_diffrn_reflns_av_R_equivalents 0.0296
_diffrn_reflns_av_sigmaI/netI 0.0439
_diffrn_reflns_limit_h_max 15
_diffrn_reflns_limit_h_min -15
_diffrn_reflns_limit_k_max 15
_diffrn_reflns_limit_k_min -15
_diffrn_reflns_limit_l_max 24
_diffrn_reflns_limit_l_min -19
_diffrn_reflns_number 17422
_diffrn_reflns_theta_full 30.68
_diffrn_reflns_theta_max 30.68
_diffrn_reflns_theta_min 2.10
_exptl_absorpt_coefficient_mu 1.259
_exptl_absorpt_correction_T_max 0.859
_exptl_absorpt_correction_T_min 0.648
_exptl_absorpt_correction_type sphere
_exptl_absorpt_process_details 'SADABS (Sheldrick, 1996)'
_exptl_crystal_colour blue
_exptl_crystal_density_diffrn 1.736
_exptl_crystal_density_method 'not measured'
_exptl_crystal_description parallelepiped
_exptl_crystal_F_000 1148
_exptl_crystal_size_max 0.350
_exptl_crystal_size_mid 0.275
_exptl_crystal_size_min 0.175
_refine_diff_density_max 1.307
_refine_diff_density_min -1.014
_refine_diff_density_rms 0.128
_refine_ls_extinction_method none
_refine_ls_goodness_of_fit_ref 1.086
_refine_ls_hydrogen_treatment riding
_refine_ls_matrix_type full
_refine_ls_number_parameters 316
_refine_ls_number_reflns 6142
_refine_ls_number_restraints 0
_refine_ls_restrained_S_all 1.086
_refine_ls_R_factor_all 0.0818
_refine_ls_R_factor_gt 0.0558
_refine_ls_shift/su_max 0.000
_refine_ls_shift/su_mean 0.000
_refine_ls_structure_factor_coef Fsqd
_refine_ls_weighting_details 'calc w=1/[\s^2^(Fo^2^)+(0.1161P)^2^+0.0000P] where P=(Fo^2^+2Fc^2^)/3'
_refine_ls_weighting_scheme calc
_refine_ls_wR_factor_gt 0.1744
_refine_ls_wR_factor_ref 0.1876
_reflns_number_gt 4200
_reflns_number_total 6142
_reflns_threshold_expression >2sigma(I)
_cod_data_source_file cg050468jsi20051228_085038.cif
_cod_data_source_block cuims1
_cod_depositor_comments
;
The following automatic conversions were performed:

'_symmetry_cell_setting' value 'Monoclinic' changed to 'monoclinic'
according to /home/saulius/struct/CIF-dictionaries/cif_core.dic
dictionary named 'cif_core.dic' version 2.4.1 from 2010-06-29.

Automatic conversion script
Id: cif_fix_values 1715 2011-07-08 13:25:40Z adriana 
;
_cod_original_sg_symbol_H-M P21/n
_cod_database_code 4504696

loop_
_symmetry_equiv_pos_as_xyz
'x, y, z'
'-x+1/2, y+1/2, -z+1/2'
'-x, -y, -z'
'x-1/2, -y-1/2, z-1/2'

loop_
_atom_site_label
_atom_site_type_symbol
_atom_site_fract_x
_atom_site_fract_y
_atom_site_fract_z
_atom_site_U_iso_or_equiv
_atom_site_adp_type
_atom_site_occupancy
_atom_site_symmetry_multiplicity
_atom_site_calc_flag
_atom_site_refinement_flags
Cu Cu 0.14073(3) 0.15580(3) 0.04080(2) 0.02888(15) Uani 1 1 d .
S2 S -0.02172(8) 0.23490(8) 0.17704(6) 0.0401(2) Uani 1 1 d .
S1 S 0.32267(9) 0.34789(9) 0.12226(7) 0.0457(3) Uani 1 1 d .
N2 N -0.0073(2) 0.1387(2) 0.10843(17) 0.0300(6) Uani 1 1 d .
C1 C 0.3912(3) 0.2474(3) -0.00464(19) 0.0275(7) Uani 1 1 d .
O5 O -0.0184(3) 0.3505(2) 0.1470(2) 0.0631(9) Uani 1 1 d .
N5 N 0.0446(3) 0.2564(2) -0.03419(17) 0.0309(6) Uani 1 1 d .
O2 O 0.3265(3) 0.2821(4) 0.19390(19) 0.0675(10) Uani 1 1 d .
N3 N 0.2366(3) 0.0399(2) 0.10327(17) 0.0339(6) Uani 1 1 d .
O6 O 0.0626(3) 0.2116(3) 0.24455(19) 0.0592(9) Uani 1 1 d .
N6 N -0.0300(3) 0.4087(3) -0.0974(2) 0.0427(7) Uani 1 1 d .
H6 H -0.0372 0.4792 -0.1144 0.051 Uiso 1 1 calc R
O3 O 0.2455(3) 0.4457(3) 0.1223(2) 0.0734(11) Uani 1 1 d .
N1 N 0.2893(2) 0.2650(2) 0.04508(17) 0.0317(6) Uani 1 1 d .
N4 N 0.3112(3) -0.0748(3) 0.1972(2) 0.0482(8) Uani 1 1 d .
H4 H 0.3214 -0.1086 0.2423 0.058 Uiso 1 1 calc R
O1 O 0.3824(3) 0.1994(4) -0.0580(2) 0.0748(11) Uani 1 1 d .
C9 C -0.2041(3) 0.1030(3) 0.14992(19) 0.0289(6) Uani 1 1 d .
C2 C 0.4929(3) 0.3272(3) 0.0340(2) 0.0355(8) Uani 1 1 d .
C14 C -0.1684(3) 0.1965(3) 0.1959(2) 0.0348(7) Uani 1 1 d .
C20 C -0.0615(3) 0.2263(3) -0.0783(3) 0.0426(9) Uani 1 1 d .
H20 H -0.0956 0.1521 -0.0809 0.051 Uiso 1 1 calc R
C10 C -0.3185(3) 0.0555(3) 0.1527(2) 0.0398(8) Uani 1 1 d .
H10 H -0.3447 -0.0075 0.1213 0.048 Uiso 1 1 calc R
C7 C 0.4649(3) 0.3845(3) 0.1000(2) 0.0380(8) Uani 1 1 d .
C12 C -0.3546(4) 0.1992(4) 0.2509(3) 0.0500(10) Uani 1 1 d .
H12 H -0.4068 0.2306 0.2849 0.060 Uiso 1 1 calc R
C17 C 0.3307(4) -0.0230(4) 0.0780(2) 0.0440(9) Uani 1 1 d .
H17 H 0.3589 -0.0168 0.0285 0.053 Uiso 1 1 calc R
C11 C -0.3921(4) 0.1061(4) 0.2044(3) 0.0501(10) Uani 1 1 d .
H11 H -0.4694 0.0759 0.2077 0.060 Uiso 1 1 calc R
C13 C -0.2419(4) 0.2467(4) 0.2481(3) 0.0470(9) Uani 1 1 d .
H13 H -0.2158 0.3097 0.2796 0.056 Uiso 1 1 calc R
C19 C -0.1075(4) 0.3199(4) -0.1167(2) 0.0439(9) Uani 1 1 d .
H19 H -0.1788 0.3235 -0.1500 0.053 Uiso 1 1 calc R
C5 C 0.6637(4) 0.4644(5) 0.1133(3) 0.0663(14) Uani 1 1 d .
H5 H 0.7232 0.5114 0.1393 0.080 Uiso 1 1 calc R
C15 C 0.2283(4) 0.0072(3) 0.1759(2) 0.0420(8) Uani 1 1 d .
H15 H 0.1727 0.0367 0.2082 0.050 Uiso 1 1 calc R
C18 C 0.0589(4) 0.3677(3) -0.0476(2) 0.0395(8) Uani 1 1 d .
H18 H 0.1233 0.4123 -0.0251 0.047 Uiso 1 1 calc R
C16 C 0.3757(4) -0.0951(3) 0.1355(2) 0.0432(9) Uani 1 1 d .
H16 H 0.4387 -0.1482 0.1333 0.052 Uiso 1 1 calc R
C6 C 0.5510(5) 0.4578(4) 0.1422(3) 0.0624(13) Uani 1 1 d .
H6A H 0.5331 0.4991 0.1866 0.075 Uiso 1 1 calc R
C3 C 0.6062(4) 0.3376(4) 0.0075(3) 0.0577(12) Uani 1 1 d .
H3 H 0.6241 0.2990 -0.0379 0.069 Uiso 1 1 calc R
C4 C 0.6905(4) 0.4043(5) 0.0481(4) 0.0670(14) Uani 1 1 d .
H4A H 0.7679 0.4094 0.0315 0.080 Uiso 1 1 calc R
O4 O -0.1174(2) -0.0124(2) 0.05144(15) 0.0399(6) Uani 1 1 d .
C8 C -0.1058(3) 0.0653(3) 0.09935(19) 0.0298(7) Uani 1 1 d .

loop_
_atom_site_aniso_label
_atom_site_aniso_U_11
_atom_site_aniso_U_22
_atom_site_aniso_U_33
_atom_site_aniso_U_23
_atom_site_aniso_U_13
_atom_site_aniso_U_12
Cu 0.0245(2) 0.0250(2) 0.0366(2) 0.00436(15) 0.00007(16) -0.00173(14)
S2 0.0340(5) 0.0329(5) 0.0548(6) -0.0130(4) 0.0122(4) -0.0092(4)
S1 0.0347(5) 0.0463(6) 0.0565(6) -0.0048(4) 0.0061(4) -0.0041(4)
N2 0.0274(14) 0.0282(14) 0.0352(14) -0.0039(11) 0.0078(11) -0.0024(11)
C1 0.0208(14) 0.0295(15) 0.0304(16) 0.0033(13) -0.0070(12) -0.0173(12)
O5 0.069(2) 0.0322(15) 0.093(3) -0.0132(15) 0.0338(19) -0.0192(13)
N5 0.0298(14) 0.0271(13) 0.0354(15) 0.0040(11) 0.0005(11) -0.0025(11)
O2 0.069(2) 0.084(3) 0.0509(19) -0.0016(17) 0.0114(16) -0.0161(19)
N3 0.0311(14) 0.0304(14) 0.0396(15) 0.0049(12) -0.0004(12) -0.0008(12)
O6 0.0414(16) 0.075(2) 0.0605(19) -0.0300(17) 0.0018(14) -0.0099(15)
N6 0.0497(19) 0.0299(16) 0.0475(18) 0.0076(13) -0.0004(15) 0.0034(14)
O3 0.0401(17) 0.085(3) 0.095(3) -0.032(2) 0.0067(17) 0.0091(17)
N1 0.0248(13) 0.0337(14) 0.0364(15) -0.0004(12) 0.0023(11) -0.0063(11)
N4 0.0441(18) 0.051(2) 0.0483(19) 0.0158(16) -0.0013(15) 0.0086(15)
O1 0.048(2) 0.093(3) 0.088(3) -0.028(2) 0.0242(19) -0.0285(19)
C9 0.0270(15) 0.0256(15) 0.0346(16) 0.0013(13) 0.0049(13) -0.0024(12)
C2 0.0276(16) 0.0348(18) 0.0438(19) 0.0003(15) 0.0024(14) -0.0063(13)
C14 0.0314(17) 0.0285(16) 0.046(2) -0.0038(14) 0.0092(15) -0.0009(13)
C20 0.0334(19) 0.0337(18) 0.058(2) 0.0047(16) -0.0074(17) -0.0088(15)
C10 0.0311(18) 0.042(2) 0.046(2) -0.0018(16) 0.0048(15) -0.0085(15)
C7 0.0346(18) 0.0354(18) 0.044(2) -0.0008(16) 0.0032(15) -0.0040(15)
C12 0.038(2) 0.056(2) 0.060(3) -0.003(2) 0.0235(19) 0.0056(18)
C17 0.042(2) 0.047(2) 0.043(2) -0.0011(17) 0.0044(16) 0.0111(17)
C11 0.0309(19) 0.063(3) 0.058(2) 0.005(2) 0.0121(17) -0.0069(18)
C13 0.044(2) 0.041(2) 0.057(2) -0.0163(18) 0.0136(18) 0.0005(17)
C19 0.0334(19) 0.045(2) 0.051(2) 0.0068(17) -0.0078(16) -0.0017(16)
C5 0.044(2) 0.063(3) 0.087(4) 0.000(3) -0.015(2) -0.027(2)
C15 0.0394(19) 0.044(2) 0.043(2) 0.0055(17) 0.0074(16) 0.0051(16)
C18 0.041(2) 0.0292(17) 0.047(2) 0.0012(15) -0.0034(16) -0.0049(15)
C16 0.039(2) 0.039(2) 0.050(2) 0.0011(17) -0.0027(17) 0.0073(16)
C6 0.076(3) 0.057(3) 0.052(3) -0.014(2) -0.002(2) -0.019(2)
C3 0.045(2) 0.055(3) 0.077(3) -0.002(2) 0.027(2) -0.007(2)
C4 0.036(2) 0.061(3) 0.105(4) 0.005(3) 0.007(2) -0.014(2)
O4 0.0378(13) 0.0359(13) 0.0464(15) -0.0135(11) 0.0052(11) -0.0057(11)
C8 0.0245(15) 0.0330(17) 0.0326(16) -0.0093(13) 0.0058(12) -0.0045(12)

loop_
_atom_type_symbol
_atom_type_description
_atom_type_scat_dispersion_real
_atom_type_scat_dispersion_imag
_atom_type_scat_source
C C 0.0033 0.0016 'International Tables Vol C Tables 4.2.6.8 and 6.1.1.4'
H H 0.0000 0.0000 'International Tables Vol C Tables 4.2.6.8 and 6.1.1.4'
N N 0.0061 0.0033 'International Tables Vol C Tables 4.2.6.8 and 6.1.1.4'
O O 0.0106 0.0060 'International Tables Vol C Tables 4.2.6.8 and 6.1.1.4'
S S 0.1246 0.1234 'International Tables Vol C Tables 4.2.6.8 and 6.1.1.4'
Cu Cu 0.3201 1.2651 'International Tables Vol C Tables 4.2.6.8 and 6.1.1.4'

loop_
_geom_angle_atom_site_label_1
_geom_angle_atom_site_label_2
_geom_angle_atom_site_label_3
_geom_angle
_geom_angle_site_symmetry_3
N3 Cu N5 171.91(12) .
N3 Cu N1 90.19(11) .
N5 Cu N1 92.74(11) .
N3 Cu N2 92.79(12) .
N5 Cu N2 90.56(12) .
N1 Cu N2 134.29(11) .
N3 Cu O4 84.62(11) 3
N5 Cu O4 87.39(11) 3
N1 Cu O4 120.07(11) 3
N2 Cu O4 105.62(10) 3
O5 S2 O6 115.1(2) .
O5 S2 N2 111.36(19) .
O6 S2 N2 110.48(17) .
O5 S2 C14 111.0(2) .
O6 S2 C14 110.55(19) .
N2 S2 C14 96.81(16) .
O3 S1 O2 112.7(2) .
O3 S1 N1 111.77(19) .
O2 S1 N1 111.51(19) .
O3 S1 C7 112.1(2) .
O2 S1 C7 111.5(2) .
N1 S1 C7 96.08(17) .
C8 N2 S2 111.4(2) .
C8 N2 Cu 130.3(2) .
S2 N2 Cu 117.80(15) .
O1 C1 N1 123.2(3) .
O1 C1 C2 132.5(4) .
N1 C1 C2 103.7(3) .
C18 N5 C20 105.1(3) .
C18 N5 Cu 128.4(2) .
C20 N5 Cu 126.3(2) .
C15 N3 C17 105.8(3) .
C15 N3 Cu 129.1(3) .
C17 N3 Cu 125.2(3) .
C18 N6 C19 107.8(3) .
C1 N1 S1 114.3(2) .
C1 N1 Cu 122.9(2) .
S1 N1 Cu 119.92(16) .
C15 N4 C16 108.0(3) .
C14 C9 C10 120.3(3) .
C14 C9 C8 111.5(3) .
C10 C9 C8 128.2(3) .
C7 C2 C3 121.0(4) .
C7 C2 C1 115.0(3) .
C3 C2 C1 124.0(4) .
C9 C14 C13 122.7(3) .
C9 C14 S2 108.4(3) .
C13 C14 S2 128.9(3) .
C19 C20 N5 109.5(3) .
C9 C10 C11 117.0(4) .
C2 C7 C6 120.7(4) .
C2 C7 S1 110.6(3) .
C6 C7 S1 128.6(3) .
C13 C12 C11 121.2(4) .
C16 C17 N3 109.5(4) .
C12 C11 C10 122.0(4) .
C12 C13 C14 116.8(4) .
C20 C19 N6 106.4(3) .
C4 C5 C6 122.3(4) .
N3 C15 N4 110.6(4) .
N5 C18 N6 111.3(3) .
C17 C16 N4 106.1(3) .
C5 C6 C7 115.9(4) .
C4 C3 C2 119.2(5) .
C3 C4 C5 120.8(5) .
C8 O4 Cu 178.7(3) 3
O4 C8 N2 124.1(3) .
O4 C8 C9 124.0(3) .
N2 C8 C9 111.6(3) .

loop_
_geom_bond_atom_site_label_1
_geom_bond_atom_site_label_2
_geom_bond_distance
_geom_bond_site_symmetry_2
Cu N3 1.953(3) .
Cu N5 1.960(3) .
Cu N1 2.064(3) .
Cu N2 2.103(3) .
Cu O4 2.274(2) 3
S2 O5 1.423(3) .
S2 O6 1.438(3) .
S2 N2 1.628(3) .
S2 C14 1.743(4) .
S1 O3 1.411(4) .
S1 O2 1.434(4) .
S1 N1 1.638(3) .
S1 C7 1.709(4) .
N2 C8 1.374(4) .
C1 O1 1.061(5) .
C1 N1 1.489(4) .
C1 C2 1.550(4) .
N5 C18 1.309(4) .
N5 C20 1.378(5) .
N3 C15 1.306(5) .
N3 C17 1.371(5) .
N6 C18 1.325(5) .
N6 C19 1.352(5) .
N4 C15 1.340(5) .
N4 C16 1.348(5) .
C9 C14 1.365(5) .
C9 C10 1.384(5) .
C9 C8 1.516(4) .
C2 C7 1.364(5) .
C2 C3 1.379(5) .
C14 C13 1.387(5) .
C20 C19 1.333(5) .
C10 C11 1.385(6) .
C7 C6 1.416(6) .
C12 C13 1.368(6) .
C12 C11 1.371(7) .
C17 C16 1.343(5) .
C5 C4 1.365(8) .
C5 C6 1.388(7) .
C3 C4 1.347(7) .
O4 C8 1.208(4) .
O4 Cu 2.274(2) 3
